data_9005770
loop_
_publ_author_name
'Nord, A. G.'
'Stefanidis, T.'

_publ_section_title
;
 Crystallographic studies of some olivine-related (Ni,Mg)3(PO4)2
 solid solutions
 Sample: Ni3(PO4)2
;
_journal_name_full 'Physics and Chemistry of Minerals'
_journal_page_first 10
_journal_page_last 15
_journal_paper_doi 10.1007/BF01204320
_journal_volume 10
_journal_year 1983
_chemical_formula_sum 'Ni3 O8 P2'
_chemical_name_mineral Sarcopside
_space_group_IT_number 14
_symmetry_space_group_name_Hall '-P 2yab'
_symmetry_space_group_name_H-M 'P 1 21/a 1'
_cell_angle_alpha 90
_cell_angle_beta 91.12
_cell_angle_gamma 90
_cell_length_a 10.108
_cell_length_b 4.698
_cell_length_c 5.831
_cell_formula_units_Z 2
_cell_volume 276.846
_database_code_amcsd 0007352
_exptl_crystal_density_diffrn 4.391
_cod_original_formula_sum 'Ni3 P2 O8'
_cod_database_code 9005770
_amcsd_formula_title Ni3(PO4)2

loop_
_space_group_symop_operation_xyz
x,y,z
1/2+x,1/2-y,z
1/2-x,1/2+y,-z
-x,-y,-z

loop_
_atom_site_label
_atom_site_fract_x
_atom_site_fract_y
_atom_site_fract_z
_atom_site_U_iso_or_equiv
NiM1 0.00000 0.00000 0.50000 -0.00380
NiM2 0.27300 -0.01300 0.24100 -0.00380
P 0.09400 0.42300 0.25600 -0.01773
O1 0.10400 0.73200 0.27000 -0.03166
O2 0.45500 0.20400 0.25200 -0.03166
O3 0.17300 0.30500 0.05000 -0.03166
O4 0.16100 0.26500 0.46900 -0.03166

loop_
_cod_related_entry_id
_cod_related_entry_database
_cod_related_entry_code
1 AMCSD 0007352
